data_2310310
loop_
_publ_author_name
'Roof, R.B.jr.'
'Larson, A.C.'
'Cromer, D.T.'

_publ_section_title
;
 The crystal structure of Ce7 Ni3
;
_journal_name_full 'Acta Crystallographica (1,1948-23,1967)'
_journal_page_first 1084
_journal_page_last 1087
_journal_volume 14
_journal_year 1961
_chemical_formula_sum 'Ce7 Ni3'
_space_group_IT_number 186
_symmetry_space_group_name_Hall 'P 6c -2c'
_symmetry_space_group_name_H-M 'P 63 m c'
_cell_angle_alpha 90
_cell_angle_beta 90
_cell_angle_gamma 120
_cell_formula_units_Z 2
_cell_length_a 9.92
_cell_length_b 9.92
_cell_length_c 6.33
_cell_volume 539.458
_citation_journal_id_ASTM ACCRA9
_cod_data_source_file Roof_ACCRA9_1961_847.cif
_cod_data_source_block Ce7Ni3
_cod_original_cell_volume 539.4581
_cod_database_code 2310310

loop_
_symmetry_equiv_pos_as_xyz
x,y,z
x-y,x,z+1/2
-y,x-y,z
-x,-y,z+1/2
-x+y,-x,z
y,-x+y,z+1/2
y,x,z+1/2
-x+y,y,z
-x,-x+y,z+1/2
-y,-x,z
x-y,-y,z+1/2
x,x-y,z

loop_
_atom_site_label
_atom_site_type_symbol
_atom_site_fract_x
_atom_site_fract_y
_atom_site_fract_z
_atom_site_occupancy
_atom_site_U_iso_or_equiv
Ce2 Ce 0.125 0.875 0 1 0.0
Ni1 Ni 0.8118 0.1882 0.0496 1 0.0
Ce3 Ce 0.5391 0.4609 0.8011 1 0.0
Ce1 Ce 0.3333 0.6667 0.7888 1 0.0
